data_7241052
loop_
_publ_author_name
'Aguado, Sergio'
'Casarrubios, Luis'
'Ram\'irez de Arellano, Carmen'
'Sierra, Miguel A.'

_publ_section_title
;
 Revisiting the photochemical synthesis of [FeFe]-hydrogenase mimics:
 reaction optimization, mechanistic study and electrochemical behaviour
;
_journal_issue 50
_journal_name_full 'RSC Advances'
_journal_page_first 29855
_journal_page_last 29867
_journal_paper_doi 10.1039/D0RA06002J
_journal_volume 10
_journal_year 2020
_chemical_formula_sum 'C16 H7 Fe2 N O8 S2'
_chemical_formula_weight 517.05
_space_group_crystal_system monoclinic
_space_group_IT_number 14
_space_group_name_Hall '-P 2ybc'
_space_group_name_H-M_alt 'P 1 21/c 1'
_atom_sites_solution_hydrogens geom
_atom_sites_solution_primary dual
_audit_creation_method SHELXL-2018/3
_audit_update_record
;
2019-10-21 deposited with the CCDC.	2020-07-31 downloaded from the CCDC.
;
_cell_angle_alpha 90
_cell_angle_beta 92.6332(12)
_cell_angle_gamma 90
_cell_formula_units_Z 4
_cell_length_a 13.23734(18)
_cell_length_b 7.41493(10)
_cell_length_c 18.8284(2)
_cell_measurement_reflns_used 16889
_cell_measurement_temperature 120(2)
_cell_measurement_theta_max 31.6720
_cell_measurement_theta_min 3.5040
_cell_volume 1846.13(4)
_computing_cell_refinement 'CrysAlisPro (Rigaku OD, 2018)'
_computing_data_collection 'CrysAlisPro (Rigaku OD, 2018)'
_computing_data_reduction 'CrysAlisPro (Rigaku OD, 2018)'
_computing_molecular_graphics 'CrystalMaker 9.2.9f1 (1994-2017)'
_computing_publication_material 'SHELXL-2018/3 (Sheldrick, 2018)'
_computing_structure_refinement 'SHELXL-2018/3 (Sheldrick, 2018)'
_computing_structure_solution 'SHELXT-2014 (Sheldrick, 2014)'
_diffrn_ambient_temperature 120(2)
_diffrn_detector_area_resol_mean 16.0267
_diffrn_measured_fraction_theta_full 0.999
_diffrn_measured_fraction_theta_max 0.952
_diffrn_measurement_device_type 'Oxford Diff. SuperNova'
_diffrn_measurement_method \w-scans
_diffrn_radiation_type MoK\a
_diffrn_radiation_wavelength 0.71073
_diffrn_reflns_av_R_equivalents 0.0427
_diffrn_reflns_av_unetI/netI 0.0291
_diffrn_reflns_Laue_measured_fraction_full 0.999
_diffrn_reflns_Laue_measured_fraction_max 0.952
_diffrn_reflns_limit_h_max 18
_diffrn_reflns_limit_h_min -19
_diffrn_reflns_limit_k_max 11
_diffrn_reflns_limit_k_min -11
_diffrn_reflns_limit_l_max 27
_diffrn_reflns_limit_l_min -27
_diffrn_reflns_number 42161
_diffrn_reflns_point_group_measured_fraction_full 0.999
_diffrn_reflns_point_group_measured_fraction_max 0.952
_diffrn_reflns_theta_full 30.000
_diffrn_reflns_theta_max 32.010
_diffrn_reflns_theta_min 3.308
_diffrn_source 'micro-focus sealed X-ray tube'
_exptl_absorpt_coefficient_mu 1.844
_exptl_absorpt_correction_T_max 1.00000
_exptl_absorpt_correction_T_min 0.69784
_exptl_absorpt_correction_type multi-scan
_exptl_absorpt_process_details
;
CrysAlisPro 1.171.39.46 (Rigaku Oxford Diffraction, 2018)
Empirical absorption correction using spherical harmonics,
implemented in SCALE3 ABSPACK scaling algorithm.
;
_exptl_crystal_colour 'dark red'
_exptl_crystal_density_diffrn 1.860
_exptl_crystal_description tablet
_exptl_crystal_F_000 1032
_exptl_crystal_size_max 0.200
_exptl_crystal_size_mid 0.160
_exptl_crystal_size_min 0.040
_refine_diff_density_max 0.477
_refine_diff_density_min -0.453
_refine_diff_density_rms 0.075
_refine_ls_extinction_method none
_refine_ls_goodness_of_fit_ref 1.028
_refine_ls_hydrogen_treatment constr
_refine_ls_matrix_type full
_refine_ls_number_parameters 262
_refine_ls_number_reflns 6112
_refine_ls_number_restraints 0
_refine_ls_restrained_S_all 1.028
_refine_ls_R_factor_all 0.0354
_refine_ls_R_factor_gt 0.0270
_refine_ls_shift/su_max 0.001
_refine_ls_shift/su_mean 0.000
_refine_ls_structure_factor_coef Fsqd
_refine_ls_weighting_details 'w=1/[\s^2^(Fo^2^)+(0.0238P)^2^+0.7949P] where P=(Fo^2^+2Fc^2^)/3'
_refine_ls_weighting_scheme calc
_refine_ls_wR_factor_gt 0.0573
_refine_ls_wR_factor_ref 0.0610
_reflns_Friedel_coverage 0.000
_reflns_number_gt 5223
_reflns_number_total 6112
_reflns_threshold_expression 'I > 2\s(I)'
_cod_data_source_file d0ra06002j2.cif
_cod_data_source_block MAS_sa325b
_cod_depositor_comments 'Adding full bibliography for 7241052.cif.'
_cod_original_sg_symbol_H-M 'P 21/c'
_cod_database_code 7241052
_shelx_shelxl_version_number 2018/3
_shelx_space_group_comment
; 
The symmetry employed for this shelxl refinement is uniquely defined 
by the following loop, which should always be used as a source of 
symmetry information in preference to the above space-group names. 
They are only intended as comments. 
;

loop_
_space_group_symop_operation_xyz
'x, y, z'
'-x, y+1/2, -z+1/2'
'-x, -y, -z'
'x, -y-1/2, z-1/2'

loop_
_atom_site_label
_atom_site_type_symbol
_atom_site_fract_x
_atom_site_fract_y
_atom_site_fract_z
_atom_site_U_iso_or_equiv
_atom_site_adp_type
_atom_site_occupancy
_atom_site_site_symmetry_order
_atom_site_calc_flag
_atom_site_refinement_flags_posn
_atom_site_refinement_flags_adp
_atom_site_refinement_flags_occupancy
_atom_site_disorder_assembly
_atom_site_disorder_group
Fe1 Fe 0.28366(2) 0.36671(3) 0.08129(2) 0.01379(5) Uani 1 1 d . . . . .
Fe2 Fe 0.33738(2) 0.66126(3) 0.13502(2) 0.01492(5) Uani 1 1 d . . . . .
S1 S 0.26420(3) 0.43836(5) 0.19558(2) 0.01445(7) Uani 1 1 d . . . . .
S2 S 0.19678(3) 0.62480(4) 0.06459(2) 0.01452(7) Uani 1 1 d . . . . .
N1 N -0.01294(9) 0.38630(16) 0.14265(6) 0.0159(2) Uani 1 1 d . . . . .
C2 C 0.00215(11) 0.54632(19) 0.10475(7) 0.0161(3) Uani 1 1 d . . . . .
O1 O -0.05510(8) 0.60646(15) 0.05922(6) 0.0225(2) Uani 1 1 d . . . . .
C3 C 0.10109(11) 0.62844(18) 0.13268(7) 0.0155(3) Uani 1 1 d . . . . .
H3 H 0.089123 0.755858 0.147527 0.019 Uiso 1 1 calc R U . . .
C4 C 0.13341(10) 0.51701(18) 0.19758(7) 0.0150(2) Uani 1 1 d . . . . .
H4 H 0.125985 0.591993 0.241181 0.018 Uiso 1 1 calc R U . . .
C5 C 0.05853(11) 0.36090(19) 0.19863(7) 0.0170(3) Uani 1 1 d . . . . .
O2 O 0.05800(9) 0.23781(16) 0.24054(6) 0.0255(2) Uani 1 1 d . . . . .
C11 C -0.10203(11) 0.27625(19) 0.13317(7) 0.0165(3) Uani 1 1 d . . . . .
C12 C -0.09367(12) 0.0959(2) 0.11531(8) 0.0204(3) Uani 1 1 d . . . . .
H12 H -0.029422 0.045043 0.106930 0.024 Uiso 1 1 calc R U . . .
C13 C -0.18046(12) -0.0102(2) 0.10978(8) 0.0224(3) Uani 1 1 d . . . . .
H13 H -0.175525 -0.134473 0.098251 0.027 Uiso 1 1 calc R U . . .
C14 C -0.27398(12) 0.0656(2) 0.12109(8) 0.0229(3) Uani 1 1 d . . . . .
H14 H -0.333149 -0.006899 0.117046 0.027 Uiso 1 1 calc R U . . .
C15 C -0.28160(12) 0.2467(2) 0.13829(8) 0.0235(3) Uani 1 1 d . . . . .
H15 H -0.345990 0.298191 0.145713 0.028 Uiso 1 1 calc R U . . .
C16 C -0.19530(12) 0.3532(2) 0.14471(8) 0.0202(3) Uani 1 1 d . . . . .
H16 H -0.200143 0.477200 0.156835 0.024 Uiso 1 1 calc R U . . .
O21 O 0.35675(10) 0.37962(17) -0.06348(6) 0.0323(3) Uani 1 1 d . . . . .
C21 C 0.32657(12) 0.3771(2) -0.00786(8) 0.0204(3) Uani 1 1 d . . . . .
O22 O 0.46370(9) 0.16001(16) 0.12870(6) 0.0265(2) Uani 1 1 d . . . . .
C22 C 0.39329(11) 0.2378(2) 0.10980(7) 0.0184(3) Uani 1 1 d . . . . .
O23 O 0.13934(9) 0.06750(15) 0.05954(6) 0.0265(2) Uani 1 1 d . . . . .
C23 C 0.19339(11) 0.1854(2) 0.06729(7) 0.0180(3) Uani 1 1 d . . . . .
O24 O 0.43909(10) 0.82462(18) 0.01559(7) 0.0347(3) Uani 1 1 d . . . . .
C24 C 0.39961(12) 0.7630(2) 0.06207(8) 0.0218(3) Uani 1 1 d . . . . .
O25 O 0.53125(10) 0.5822(2) 0.21092(7) 0.0425(3) Uani 1 1 d . . . . .
C25 C 0.45621(12) 0.6142(2) 0.18169(8) 0.0241(3) Uani 1 1 d . . . . .
O26 O 0.27245(10) 0.98536(15) 0.21056(6) 0.0273(2) Uani 1 1 d . . . . .
C26 C 0.29993(12) 0.86068(19) 0.18238(8) 0.0190(3) Uani 1 1 d . . . . .

loop_
_atom_site_aniso_label
_atom_site_aniso_U_11
_atom_site_aniso_U_22
_atom_site_aniso_U_33
_atom_site_aniso_U_23
_atom_site_aniso_U_13
_atom_site_aniso_U_12
Fe1 0.01355(10) 0.01477(10) 0.01310(9) 0.00026(7) 0.00106(7) 0.00080(7)
Fe2 0.01324(10) 0.01686(10) 0.01464(9) 0.00036(7) 0.00024(7) -0.00223(7)
S1 0.01339(15) 0.01675(16) 0.01316(14) 0.00109(11) -0.00001(11) 0.00045(12)
S2 0.01419(15) 0.01520(15) 0.01411(14) 0.00197(11) -0.00014(12) 0.00003(12)
N1 0.0124(5) 0.0179(6) 0.0173(5) 0.0009(4) -0.0003(4) -0.0003(4)
C2 0.0148(6) 0.0158(6) 0.0179(6) -0.0001(5) 0.0020(5) 0.0013(5)
O1 0.0175(5) 0.0250(5) 0.0246(5) 0.0042(4) -0.0038(4) 0.0024(4)
C3 0.0147(6) 0.0149(6) 0.0170(6) 0.0000(5) 0.0011(5) 0.0008(5)
C4 0.0139(6) 0.0170(6) 0.0142(6) -0.0009(5) 0.0006(5) 0.0005(5)
C5 0.0140(6) 0.0206(7) 0.0166(6) 0.0001(5) 0.0011(5) 0.0001(5)
O2 0.0216(6) 0.0292(6) 0.0254(5) 0.0112(4) -0.0024(4) -0.0060(5)
C11 0.0140(6) 0.0196(7) 0.0158(6) 0.0010(5) -0.0007(5) -0.0022(5)
C12 0.0177(7) 0.0209(7) 0.0225(7) -0.0020(5) 0.0014(5) 0.0009(6)
C13 0.0245(8) 0.0204(7) 0.0221(7) -0.0022(5) -0.0001(6) -0.0037(6)
C14 0.0183(7) 0.0270(8) 0.0232(7) -0.0001(6) -0.0019(6) -0.0070(6)
C15 0.0139(7) 0.0276(8) 0.0292(8) 0.0002(6) 0.0013(6) -0.0006(6)
C16 0.0170(7) 0.0199(7) 0.0237(7) -0.0010(5) 0.0021(5) 0.0003(6)
O21 0.0387(7) 0.0380(7) 0.0207(5) 0.0051(5) 0.0097(5) 0.0086(6)
C21 0.0199(7) 0.0202(7) 0.0210(7) 0.0009(5) 0.0012(6) 0.0029(6)
O22 0.0191(6) 0.0309(6) 0.0295(6) 0.0054(5) 0.0020(5) 0.0053(5)
C22 0.0185(7) 0.0193(7) 0.0175(6) 0.0011(5) 0.0038(5) -0.0008(5)
O23 0.0243(6) 0.0225(6) 0.0330(6) -0.0055(5) 0.0041(5) -0.0044(5)
C23 0.0180(7) 0.0195(7) 0.0167(6) -0.0005(5) 0.0026(5) 0.0033(5)
O24 0.0339(7) 0.0436(7) 0.0273(6) 0.0069(5) 0.0074(5) -0.0109(6)
C24 0.0195(7) 0.0238(7) 0.0218(7) -0.0009(6) -0.0015(6) -0.0037(6)
O25 0.0223(7) 0.0716(10) 0.0329(7) 0.0017(7) -0.0070(5) 0.0043(7)
C25 0.0202(7) 0.0321(8) 0.0199(7) 0.0007(6) 0.0005(6) -0.0036(6)
O26 0.0367(7) 0.0198(5) 0.0256(5) -0.0013(4) 0.0045(5) -0.0007(5)
C26 0.0195(7) 0.0192(7) 0.0180(6) 0.0040(5) -0.0006(5) -0.0057(5)

loop_
_atom_type_symbol
_atom_type_description
_atom_type_scat_dispersion_real
_atom_type_scat_dispersion_imag
_atom_type_scat_source
C C 0.0033 0.0016 'International Tables Vol C Tables 4.2.6.8 and 6.1.1.4'
H H 0.0000 0.0000 'International Tables Vol C Tables 4.2.6.8 and 6.1.1.4'
N N 0.0061 0.0033 'International Tables Vol C Tables 4.2.6.8 and 6.1.1.4'
O O 0.0106 0.0060 'International Tables Vol C Tables 4.2.6.8 and 6.1.1.4'
S S 0.1246 0.1234 'International Tables Vol C Tables 4.2.6.8 and 6.1.1.4'
Fe Fe 0.3463 0.8444 'International Tables Vol C Tables 4.2.6.8 and 6.1.1.4'

loop_
_geom_angle_atom_site_label_1
_geom_angle_atom_site_label_2
_geom_angle_atom_site_label_3
_geom_angle
_geom_angle_site_symmetry_1
_geom_angle_site_symmetry_3
_geom_angle_publ_flag
C21 Fe1 C22 90.93(7) . . ?
C21 Fe1 C23 97.50(7) . . ?
C22 Fe1 C23 99.60(7) . . ?
C21 Fe1 S1 160.15(5) . . ?
C22 Fe1 S1 88.07(5) . . ?
C23 Fe1 S1 102.21(5) . . ?
C21 Fe1 S2 90.83(5) . . ?
C22 Fe1 S2 153.49(5) . . ?
C23 Fe1 S2 106.39(5) . . ?
S1 Fe1 S2 81.488(14) . . ?
C21 Fe1 Fe2 104.15(5) . . ?
C22 Fe1 Fe2 97.65(5) . . ?
C23 Fe1 Fe2 151.97(5) . . ?
S1 Fe1 Fe2 56.438(11) . . ?
S2 Fe1 Fe2 56.369(11) . . ?
C24 Fe2 C25 91.91(7) . . ?
C24 Fe2 C26 100.32(7) . . ?
C25 Fe2 C26 99.85(7) . . ?
C24 Fe2 S2 89.76(5) . . ?
C25 Fe2 S2 160.79(6) . . ?
C26 Fe2 S2 98.67(5) . . ?
C24 Fe2 S1 156.46(5) . . ?
C25 Fe2 S1 89.84(5) . . ?
C26 Fe2 S1 102.50(5) . . ?
S2 Fe2 S1 81.197(13) . . ?
C24 Fe2 Fe1 100.91(5) . . ?
C25 Fe2 Fe1 104.74(5) . . ?
C26 Fe2 Fe1 146.72(5) . . ?
S2 Fe2 Fe1 56.215(11) . . ?
S1 Fe2 Fe1 56.084(10) . . ?
C4 S1 Fe1 104.23(4) . . ?
C4 S1 Fe2 101.89(5) . . ?
Fe1 S1 Fe2 67.478(12) . . ?
C3 S2 Fe1 106.18(4) . . ?
C3 S2 Fe2 99.47(4) . . ?
Fe1 S2 Fe2 67.416(12) . . ?
C5 N1 C2 112.98(12) . . ?
C5 N1 C11 122.70(12) . . ?
C2 N1 C11 123.47(11) . . ?
O1 C2 N1 125.15(13) . . ?
O1 C2 C3 127.14(13) . . ?
N1 C2 C3 107.70(11) . . ?
C2 C3 C4 105.50(11) . . ?
C2 C3 S2 111.30(9) . . ?
C4 C3 S2 111.97(10) . . ?
C3 C4 C5 105.30(11) . . ?
C3 C4 S1 112.86(10) . . ?
C5 C4 S1 112.01(10) . . ?
O2 C5 N1 124.86(13) . . ?
O2 C5 C4 127.30(13) . . ?
N1 C5 C4 107.83(11) . . ?
C12 C11 C16 121.16(14) . . ?
C12 C11 N1 120.25(13) . . ?
C16 C11 N1 118.55(13) . . ?
C11 C12 C13 119.25(14) . . ?
C14 C13 C12 120.01(14) . . ?
C13 C14 C15 120.26(14) . . ?
C14 C15 C16 120.17(15) . . ?
C11 C16 C15 119.14(14) . . ?
O21 C21 Fe1 177.39(14) . . ?
O22 C22 Fe1 178.24(14) . . ?
O23 C23 Fe1 177.53(14) . . ?
O24 C24 Fe2 178.93(15) . . ?
O25 C25 Fe2 179.10(17) . . ?
O26 C26 Fe2 177.01(14) . . ?

loop_
_geom_bond_atom_site_label_1
_geom_bond_atom_site_label_2
_geom_bond_distance
_geom_bond_site_symmetry_2
_geom_bond_publ_flag
Fe1 C21 1.7983(15) . ?
Fe1 C22 1.7990(15) . ?
Fe1 C23 1.8102(15) . ?
Fe1 S1 2.2428(4) . ?
Fe1 S2 2.2473(4) . ?
Fe1 Fe2 2.4966(3) . ?
Fe2 C24 1.7995(16) . ?
Fe2 C25 1.8004(16) . ?
Fe2 C26 1.8077(15) . ?
Fe2 S2 2.2513(4) . ?
Fe2 S1 2.2521(4) . ?
S1 C4 1.8289(14) . ?
S2 C3 1.8434(15) . ?
N1 C5 1.3964(18) . ?
N1 C2 1.4036(18) . ?
N1 C11 1.4385(18) . ?
C2 O1 1.2035(17) . ?
C2 C3 1.5163(19) . ?
C3 C4 1.5203(18) . ?
C4 C5 1.5247(19) . ?
C5 O2 1.2068(17) . ?
C11 C12 1.385(2) . ?
C11 C16 1.386(2) . ?
C12 C13 1.392(2) . ?
C13 C14 1.385(2) . ?
C14 C15 1.387(2) . ?
C15 C16 1.389(2) . ?
O21 C21 1.1380(19) . ?
O22 C22 1.1391(18) . ?
O23 C23 1.1345(19) . ?
O24 C24 1.1358(19) . ?
O25 C25 1.138(2) . ?
O26 C26 1.1342(18) . ?

loop_
_geom_hbond_atom_site_label_D
_geom_hbond_atom_site_label_H
_geom_hbond_atom_site_label_A
_geom_hbond_distance_DH
_geom_hbond_distance_HA
_geom_hbond_distance_DA
_geom_hbond_angle_DHA
_geom_hbond_site_symmetry_A
_geom_hbond_publ_flag
C12 H12 O23 0.95 2.45 3.310(2) 150.7 . yes
